data_4028437
loop_
_publ_author_name
'Shou-Jie Shen'
'Wei-Dong Z. Li'

_publ_section_title
;
 Formal Homoiodo Allylsilane Annulations: Dual Total Syntheses of
 (\+-)-Hirsutene and (\+-)-Capnellene
;
_journal_name_full 'Journal of Organic Chemistry'
_journal_page_first 7112
_journal_page_last 7120
_journal_paper_doi 10.1021/jo4009854
_journal_volume 78
_journal_year 2013
_chemical_formula_sum 'C15 H26 O3'
_chemical_formula_weight 254.36
_chemical_name_systematic
; 
 ? 
;
_space_group_IT_number 5
_symmetry_cell_setting monoclinic
_symmetry_space_group_name_Hall 'C 2y'
_symmetry_space_group_name_H-M 'C 1 2 1'
_atom_sites_solution_hydrogens geom
_atom_sites_solution_primary direct
_atom_sites_solution_secondary difmap
_audit_creation_method SHELXL-97
_cell_angle_alpha 90.00
_cell_angle_beta 94.11(3)
_cell_angle_gamma 90.00
_cell_formula_units_Z 4
_cell_length_a 19.18(5)
_cell_length_b 9.99(3)
_cell_length_c 7.58(2)
_cell_measurement_reflns_used 981
_cell_measurement_temperature 296(2)
_cell_measurement_theta_max 21.09
_cell_measurement_theta_min 2.30
_cell_volume 1449(7)
_computing_cell_refinement 'Bruker SAINT'
_computing_data_collection 'Bruker APEX2'
_computing_data_reduction 'Bruker SAINT'
_computing_molecular_graphics 'Bruker SHELXTL'
_computing_publication_material 'Bruker SHELXTL'
_computing_structure_refinement 'SHELXL-97 (Sheldrick, 2008)'
_computing_structure_solution 'SHELXS-97 (Sheldrick, 2008)'
_diffrn_ambient_temperature 296(2)
_diffrn_measured_fraction_theta_full 0.992
_diffrn_measured_fraction_theta_max 0.992
_diffrn_measurement_device_type 'Bruker APEX-II CCD'
_diffrn_measurement_method '\f and \w scans'
_diffrn_radiation_monochromator graphite
_diffrn_radiation_source 'fine-focus sealed tube'
_diffrn_radiation_type MoK\a
_diffrn_radiation_wavelength 0.71073
_diffrn_reflns_av_R_equivalents 0.0226
_diffrn_reflns_av_sigmaI/netI 0.0631
_diffrn_reflns_limit_h_max 18
_diffrn_reflns_limit_h_min -23
_diffrn_reflns_limit_k_max 12
_diffrn_reflns_limit_k_min -11
_diffrn_reflns_limit_l_max 8
_diffrn_reflns_limit_l_min -9
_diffrn_reflns_number 3554
_diffrn_reflns_theta_full 25.49
_diffrn_reflns_theta_max 25.49
_diffrn_reflns_theta_min 2.13
_exptl_absorpt_coefficient_mu 0.079
_exptl_absorpt_correction_T_max 0.9851
_exptl_absorpt_correction_T_min 0.9813
_exptl_absorpt_correction_type multi-scan
_exptl_absorpt_process_details SADABS
_exptl_crystal_colour colorless
_exptl_crystal_density_diffrn 1.166
_exptl_crystal_description block
_exptl_crystal_F_000 560
_exptl_crystal_size_max 0.24
_exptl_crystal_size_mid 0.22
_exptl_crystal_size_min 0.19
_refine_diff_density_max 1.190
_refine_diff_density_min -0.742
_refine_diff_density_rms 0.097
_refine_ls_abs_structure_details 'Flack H D (1983), Acta Cryst. A39, 876-881'
_refine_ls_abs_structure_Flack -3(5)
_refine_ls_extinction_coef 0.006(7)
_refine_ls_extinction_expression Fc^*^=kFc[1+0.001xFc^2^\l^3^/sin(2\q)]^-1/4^
_refine_ls_extinction_method SHELXL
_refine_ls_goodness_of_fit_ref 0.960
_refine_ls_hydrogen_treatment constr
_refine_ls_matrix_type full
_refine_ls_number_parameters 169
_refine_ls_number_reflns 2633
_refine_ls_number_restraints 15
_refine_ls_restrained_S_all 0.985
_refine_ls_R_factor_all 0.1573
_refine_ls_R_factor_gt 0.1117
_refine_ls_shift/su_max 0.001
_refine_ls_shift/su_mean 0.000
_refine_ls_structure_factor_coef Fsqd
_refine_ls_weighting_details 'calc w=1/[\s^2^(Fo^2^)+(0.3000P)^2^+0.0000P] where P=(Fo^2^+2Fc^2^)/3'
_refine_ls_weighting_scheme calc
_refine_ls_wR_factor_gt 0.3156
_refine_ls_wR_factor_ref 0.3815
_reflns_number_gt 1569
_reflns_number_total 2633
_reflns_threshold_expression >2sigma(I)
_cod_data_source_file jo4009854_si_001.cif
_cod_data_source_block c2
_cod_database_code 4028437

loop_
_symmetry_equiv_pos_as_xyz
'x, y, z'
'-x, y, -z'
'x+1/2, y+1/2, z'
'-x+1/2, y+1/2, -z'

loop_
_atom_site_label
_atom_site_type_symbol
_atom_site_fract_x
_atom_site_fract_y
_atom_site_fract_z
_atom_site_U_iso_or_equiv
_atom_site_adp_type
_atom_site_occupancy
_atom_site_symmetry_multiplicity
_atom_site_calc_flag
_atom_site_refinement_flags
C1 C 0.4079(4) 0.3888(7) 0.1980(10) 0.0577(18) Uani 1 1 d .
H1 H 0.4280 0.4215 0.3126 0.069 Uiso 1 1 calc R
C2 C 0.4315(4) 0.2469(10) 0.1831(13) 0.081(2) Uani 1 1 d .
H2A H 0.4821 0.2440 0.1887 0.098 Uiso 1 1 calc R
H2B H 0.4140 0.2110 0.0695 0.098 Uiso 1 1 calc R
C3 C 0.4052(4) 0.1604(11) 0.3312(15) 0.093(3) Uani 1 1 d .
H3A H 0.4190 0.0681 0.3150 0.112 Uiso 1 1 calc R
H3B H 0.4260 0.1908 0.4446 0.112 Uiso 1 1 calc R
C4 C 0.3267(4) 0.1699(9) 0.3285(12) 0.071(2) Uani 1 1 d .
H4A H 0.3106 0.1170 0.4249 0.085 Uiso 1 1 calc R
H4B H 0.3063 0.1323 0.2186 0.085 Uiso 1 1 calc R
C5 C 0.3014(3) 0.3134(6) 0.3459(8) 0.0476(16) Uani 1 1 d .
H5 H 0.3227 0.3471 0.4586 0.057 Uiso 1 1 calc R
C6 C 0.2212(3) 0.3215(7) 0.3583(8) 0.0502(16) Uani 1 1 d .
H6A H 0.2075 0.2600 0.4487 0.060 Uiso 1 1 calc R
H6B H 0.2087 0.4112 0.3933 0.060 Uiso 1 1 calc R
C7 C 0.1811(3) 0.2868(6) 0.1817(8) 0.0452(15) Uani 1 1 d .
H7 H 0.1946 0.1951 0.1529 0.054 Uiso 1 1 calc R
C8 C 0.2069(4) 0.3756(8) 0.0383(8) 0.0552(18) Uani 1 1 d .
H8A H 0.1850 0.3476 -0.0749 0.066 Uiso 1 1 calc R
H8B H 0.1924 0.4669 0.0591 0.066 Uiso 1 1 calc R
C9 C 0.2849(4) 0.3729(6) 0.0288(8) 0.0474(16) Uani 1 1 d .
C10 C 0.3273(3) 0.4050(6) 0.2005(8) 0.0447(15) Uani 1 1 d .
C11 C 0.1013(3) 0.2856(7) 0.1929(8) 0.0578(19) Uani 1 1 d DU
C12 C 0.3103(5) 0.3443(9) -0.1260(10) 0.071(2) Uani 1 1 d .
H12A H 0.2800 0.3266 -0.2245 0.086 Uiso 1 1 calc R
H12B H 0.3584 0.3420 -0.1354 0.086 Uiso 1 1 calc R
C13 C 0.3128(4) 0.5505(8) 0.2444(11) 0.0627(18) Uani 1 1 d .
H13A H 0.3278 0.6070 0.1519 0.094 Uiso 1 1 calc R
H13B H 0.3379 0.5738 0.3542 0.094 Uiso 1 1 calc R
H13C H 0.2636 0.5625 0.2548 0.094 Uiso 1 1 calc R
C14 C 0.0712(4) 0.4235(12) 0.2230(15) 0.091(3) Uani 1 1 d .
H14A H 0.0796 0.4804 0.1248 0.136 Uiso 1 1 calc R
H14B H 0.0930 0.4610 0.3296 0.136 Uiso 1 1 calc R
H14C H 0.0217 0.4162 0.2336 0.136 Uiso 1 1 calc R
O1 O 0.4360(3) 0.4702(6) 0.0681(8) 0.0799(18) Uani 1 1 d .
H1O H 0.4067 0.5252 0.0319 0.120 Uiso 1 1 calc R
O2 O 0.0721(2) 0.2423(6) 0.0226(5) 0.0598(14) Uani 1 1 d .
H2 H 0.0331 0.2107 0.0325 0.090 Uiso 1 1 calc R
C15 C 0.0808(4) 0.1812(10) 0.3291(11) 0.085(3) Uani 1 1 d DU
H15A H 0.1045 0.0972 0.3098 0.102 Uiso 1 1 calc R
H15B H 0.0948 0.2120 0.4477 0.102 Uiso 1 1 calc R
O3 O 0.0075(6) 0.1619(19) 0.311(2) 0.197(5) Uani 1 1 d DU
H3 H -0.0092 0.2048 0.2261 0.296 Uiso 1 1 calc R

loop_
_atom_site_aniso_label
_atom_site_aniso_U_11
_atom_site_aniso_U_22
_atom_site_aniso_U_33
_atom_site_aniso_U_23
_atom_site_aniso_U_13
_atom_site_aniso_U_12
C1 0.043(4) 0.067(5) 0.064(4) -0.002(3) 0.012(3) -0.004(3)
C2 0.055(5) 0.073(6) 0.119(7) 0.009(5) 0.020(4) 0.018(4)
C3 0.060(5) 0.094(6) 0.130(8) 0.050(6) 0.026(5) 0.028(5)
C4 0.054(4) 0.070(5) 0.091(5) 0.028(4) 0.015(4) 0.007(4)
C5 0.042(3) 0.059(4) 0.041(3) 0.007(3) -0.004(2) 0.000(3)
C6 0.043(3) 0.065(4) 0.043(3) -0.005(3) 0.004(2) -0.005(3)
C7 0.042(3) 0.049(4) 0.044(3) 0.004(3) 0.005(2) -0.003(3)
C8 0.048(4) 0.071(5) 0.046(3) 0.010(3) -0.001(3) -0.008(3)
C9 0.058(4) 0.046(4) 0.038(3) -0.001(3) 0.003(3) -0.006(3)
C10 0.043(3) 0.045(4) 0.047(3) -0.006(3) 0.011(2) -0.009(3)
C11 0.029(3) 0.093(5) 0.050(3) -0.014(3) -0.004(2) 0.001(3)
C12 0.076(5) 0.089(6) 0.051(4) -0.007(4) 0.016(3) -0.027(4)
C13 0.064(4) 0.057(4) 0.069(4) -0.014(4) 0.018(3) -0.010(3)
C14 0.048(4) 0.102(7) 0.124(7) -0.025(6) 0.022(5) 0.019(5)
O1 0.059(3) 0.073(4) 0.112(5) 0.009(3) 0.032(3) -0.012(3)
O2 0.036(2) 0.089(4) 0.054(2) -0.007(3) -0.0011(17) -0.006(2)
C15 0.046(4) 0.142(7) 0.068(4) 0.004(5) 0.015(3) -0.026(4)
O3 0.190(11) 0.215(13) 0.188(11) 0.001(10) 0.022(8) 0.017(10)

loop_
_atom_type_symbol
_atom_type_description
_atom_type_scat_dispersion_real
_atom_type_scat_dispersion_imag
_atom_type_scat_source
C C 0.0033 0.0016 'International Tables Vol C Tables 4.2.6.8 and 6.1.1.4'
H H 0.0000 0.0000 'International Tables Vol C Tables 4.2.6.8 and 6.1.1.4'
O O 0.0106 0.0060 'International Tables Vol C Tables 4.2.6.8 and 6.1.1.4'

loop_
_geom_angle_atom_site_label_1
_geom_angle_atom_site_label_2
_geom_angle_atom_site_label_3
_geom_angle
O1 C1 C2 111.2(6)
O1 C1 C10 112.1(6)
C2 C1 C10 113.9(6)
O1 C1 H1 106.4
C2 C1 H1 106.4
C10 C1 H1 106.4
C1 C2 C3 111.3(7)
C1 C2 H2A 109.4
C3 C2 H2A 109.4
C1 C2 H2B 109.4
C3 C2 H2B 109.4
H2A C2 H2B 108.0
C4 C3 C2 109.6(7)
C4 C3 H3A 109.8
C2 C3 H3A 109.8
C4 C3 H3B 109.8
C2 C3 H3B 109.8
H3A C3 H3B 108.2
C3 C4 C5 112.5(7)
C3 C4 H4A 109.1
C5 C4 H4A 109.1
C3 C4 H4B 109.1
C5 C4 H4B 109.1
H4A C4 H4B 107.8
C4 C5 C10 112.1(6)
C4 C5 C6 112.2(5)
C10 C5 C6 112.6(5)
C4 C5 H5 106.5
C10 C5 H5 106.5
C6 C5 H5 106.5
C7 C6 C5 111.8(5)
C7 C6 H6A 109.3
C5 C6 H6A 109.3
C7 C6 H6B 109.3
C5 C6 H6B 109.3
H6A C6 H6B 107.9
C8 C7 C6 109.0(5)
C8 C7 C11 114.9(5)
C6 C7 C11 113.0(5)
C8 C7 H7 106.4
C6 C7 H7 106.4
C11 C7 H7 106.4
C9 C8 C7 113.7(5)
C9 C8 H8A 108.8
C7 C8 H8A 108.8
C9 C8 H8B 108.8
C7 C8 H8B 108.8
H8A C8 H8B 107.7
C12 C9 C8 118.3(6)
C12 C9 C10 126.3(7)
C8 C9 C10 115.4(5)
C9 C10 C13 107.1(6)
C9 C10 C5 107.9(5)
C13 C10 C5 109.7(6)
C9 C10 C1 116.1(5)
C13 C10 C1 107.4(5)
C5 C10 C1 108.6(5)
O2 C11 C14 106.2(6)
O2 C11 C7 106.2(5)
C14 C11 C7 113.1(6)
O2 C11 C15 107.3(6)
C14 C11 C15 113.3(7)
C7 C11 C15 110.2(5)
C9 C12 H12A 120.0
C9 C12 H12B 120.0
H12A C12 H12B 120.0
C10 C13 H13A 109.5
C10 C13 H13B 109.5
H13A C13 H13B 109.5
C10 C13 H13C 109.5
H13A C13 H13C 109.5
H13B C13 H13C 109.5
C11 C14 H14A 109.5
C11 C14 H14B 109.5
H14A C14 H14B 109.5
C11 C14 H14C 109.5
H14A C14 H14C 109.5
H14B C14 H14C 109.5
C1 O1 H1O 109.5
C11 O2 H2 109.5
O3 C15 C11 109.1(8)
O3 C15 H15A 109.9
C11 C15 H15A 109.9
O3 C15 H15B 109.9
C11 C15 H15B 109.9
H15A C15 H15B 108.3
C15 O3 H3 109.5

loop_
_geom_bond_atom_site_label_1
_geom_bond_atom_site_label_2
_geom_bond_distance
C1 O1 1.413(9)
C1 C2 1.495(13)
C1 C10 1.556(10)
C1 H1 0.9800
C2 C3 1.530(13)
C2 H2A 0.9700
C2 H2B 0.9700
C3 C4 1.508(12)
C3 H3A 0.9700
C3 H3B 0.9700
C4 C5 1.523(12)
C4 H4A 0.9700
C4 H4B 0.9700
C5 C10 1.542(9)
C5 C6 1.551(10)
C5 H5 0.9800
C6 C7 1.535(9)
C6 H6A 0.9700
C6 H6B 0.9700
C7 C8 1.514(9)
C7 C11 1.539(9)
C7 H7 0.9800
C8 C9 1.502(10)
C8 H8A 0.9700
C8 H8B 0.9700
C9 C12 1.334(11)
C9 C10 1.519(9)
C10 C13 1.522(11)
C11 O2 1.437(8)
C11 C14 1.518(13)
C11 C15 1.539(8)
C12 H12A 0.9300
C12 H12B 0.9300
C13 H13A 0.9600
C13 H13B 0.9600
C13 H13C 0.9600
C14 H14A 0.9600
C14 H14B 0.9600
C14 H14C 0.9600
O1 H1O 0.8200
O2 H2 0.8200
C15 O3 1.416(10)
C15 H15A 0.9700
C15 H15B 0.9700
O3 H3 0.8200

loop_
_geom_torsion_atom_site_label_1
_geom_torsion_atom_site_label_2
_geom_torsion_atom_site_label_3
_geom_torsion_atom_site_label_4
_geom_torsion
O1 C1 C2 C3 176.2(7)
C10 C1 C2 C3 -56.0(10)
C1 C2 C3 C4 56.3(12)
C2 C3 C4 C5 -57.1(11)
C3 C4 C5 C10 56.7(9)
C3 C4 C5 C6 -175.4(7)
C4 C5 C6 C7 -70.5(7)
C10 C5 C6 C7 57.1(7)
C5 C6 C7 C8 -54.4(7)
C5 C6 C7 C11 176.5(5)
C6 C7 C8 C9 53.0(7)
C11 C7 C8 C9 -179.1(5)
C7 C8 C9 C12 126.0(7)
C7 C8 C9 C10 -54.4(8)
C12 C9 C10 C13 113.5(8)
C8 C9 C10 C13 -66.0(7)
C12 C9 C10 C5 -128.4(8)
C8 C9 C10 C5 52.1(7)
C12 C9 C10 C1 -6.4(10)
C8 C9 C10 C1 174.1(5)
C4 C5 C10 C9 74.6(7)
C6 C5 C10 C9 -53.1(7)
C4 C5 C10 C13 -169.0(6)
C6 C5 C10 C13 63.3(7)
C4 C5 C10 C1 -51.9(7)
C6 C5 C10 C1 -179.6(5)
O1 C1 C10 C9 58.5(8)
C2 C1 C10 C9 -68.8(8)
O1 C1 C10 C13 -61.3(7)
C2 C1 C10 C13 171.4(7)
O1 C1 C10 C5 -179.8(5)
C2 C1 C10 C5 52.9(8)
C8 C7 C11 O2 58.1(7)
C6 C7 C11 O2 -175.9(6)
C8 C7 C11 C14 -58.0(8)
C6 C7 C11 C14 68.0(8)
C8 C7 C11 C15 174.0(6)
C6 C7 C11 C15 -60.0(8)
O2 C11 C15 O3 -52.7(11)
C14 C11 C15 O3 64.2(11)
C7 C11 C15 O3 -167.9(9)
